data_1553957
loop_
_publ_author_name
'Krishnan, Jagadeesh'
'Jose, Anu'
'Sasidhar, B. S.'
'Suresh, E.'
'Menon, Rajeev S.'
'Nair, Vijay'

_publ_section_title
;
 An uncommon multicomponent reaction involving nucleophilic heterocyclic
 carbenes: facile synthesis of fully substituted cyclopentanones
;
_journal_issue 7
_journal_name_full 'Organic Chemistry Frontiers'
_journal_page_first 1202
_journal_paper_doi 10.1039/C7QO01051F
_journal_volume 5
_journal_year 2018
_chemical_formula_sum 'C50.5 H49 Cl I N3 O5'
_chemical_formula_weight 940.28
_space_group_IT_number 15
_space_group_name_Hall '-C 2yc'
_space_group_name_H-M_alt 'C 1 2/c 1'
_symmetry_cell_setting monoclinic
_symmetry_space_group_name_H-M 'C 1 2/c 1'
_atom_sites_solution_hydrogens geom
_atom_sites_solution_primary direct
_atom_sites_solution_secondary difmap
_audit_creation_method SHELXL-97
_audit_update_record
;
2017-08-10 deposited with the CCDC.
2018-01-11 downloaded from the CCDC.
;
_cell_angle_alpha 90.00
_cell_angle_beta 124.203(2)
_cell_angle_gamma 90.00
_cell_formula_units_Z 8
_cell_length_a 29.069(3)
_cell_length_b 16.6470(18)
_cell_length_c 23.834(3)
_cell_measurement_reflns_used 5294
_cell_measurement_temperature 150(2)
_cell_measurement_theta_max 28.01
_cell_measurement_theta_min 2.46
_cell_volume 9538.8(19)
_computing_cell_refinement 'BRUKER SMART'
_computing_data_collection 'BRUKER SMART'
_computing_data_reduction 'BRUKER SAINT'
_computing_molecular_graphics ORTEP
_computing_structure_refinement 'SHELXL-97 (Sheldrick, 1997)'
_computing_structure_solution 'SHELXS-97 (Sheldrick, 1990)'
_diffrn_ambient_temperature 150(2)
_diffrn_measured_fraction_theta_full 0.934
_diffrn_measured_fraction_theta_max 0.934
_diffrn_measurement_device_type 'BRUKER SMART APEX CCD DIFFARCTOMETER'
_diffrn_measurement_method 'OMEGA-PHI SCAN'
_diffrn_radiation_monochromator graphite
_diffrn_radiation_source 'fine-focus sealed tube'
_diffrn_radiation_type MoK\a
_diffrn_radiation_wavelength 0.71073
_diffrn_reflns_av_R_equivalents 0.0247
_diffrn_reflns_av_sigmaI/netI 0.0341
_diffrn_reflns_limit_h_max 38
_diffrn_reflns_limit_h_min -38
_diffrn_reflns_limit_k_max 22
_diffrn_reflns_limit_k_min -22
_diffrn_reflns_limit_l_max 26
_diffrn_reflns_limit_l_min -31
_diffrn_reflns_number 28275
_diffrn_reflns_theta_full 28.27
_diffrn_reflns_theta_max 28.27
_diffrn_reflns_theta_min 1.49
_exptl_absorpt_coefficient_mu 0.775
_exptl_absorpt_correction_T_max 0.8993
_exptl_absorpt_correction_T_min 0.7896
_exptl_absorpt_correction_type multi-scan
_exptl_absorpt_process_details 'BRUKER SADABS'
_exptl_crystal_colour COLOURLESS
_exptl_crystal_density_diffrn 1.309
_exptl_crystal_density_method 'not measured'
_exptl_crystal_description BLOCKS
_exptl_crystal_F_000 3864
_exptl_crystal_size_max 0.32
_exptl_crystal_size_mid 0.20
_exptl_crystal_size_min 0.14
_platon_squeeze_details ' ?'
_refine_diff_density_max 0.897
_refine_diff_density_min -0.348
_refine_diff_density_rms 0.068
_refine_ls_extinction_method none
_refine_ls_goodness_of_fit_ref 1.016
_refine_ls_hydrogen_treatment constr
_refine_ls_matrix_type full
_refine_ls_number_parameters 554
_refine_ls_number_reflns 11068
_refine_ls_number_restraints 0
_refine_ls_restrained_S_all 1.016
_refine_ls_R_factor_all 0.0456
_refine_ls_R_factor_gt 0.0367
_refine_ls_shift/su_max 0.001
_refine_ls_shift/su_mean 0.000
_refine_ls_structure_factor_coef Fsqd
_refine_ls_weighting_details 'calc w=1/[\s^2^(Fo^2^)+(0.0494P)^2^+5.5501P] where P=(Fo^2^+2Fc^2^)/3'
_refine_ls_weighting_scheme calc
_refine_ls_wR_factor_gt 0.0878
_refine_ls_wR_factor_ref 0.0913
_reflns_number_gt 9292
_reflns_number_total 11068
_reflns_threshold_expression >2sigma(I)
_cod_data_source_file c7qo01051f2.cif
_cod_data_source_block jdk851xm
_cod_depositor_comments
;
The following automatic conversions were performed:

data item '_exptl_absorpt_correction_type' value 'MULTI-SCAN' was
changed to 'multi-scan' in accordance with the
/home/saulius/struct/COD-crude-data/automatic-downloads/DataCite-retrospective/RSC/depositions/lib/dictionaries/cif_core.dic
dictionary named 'cif_core.dic' version 2.4.2 last updated on
2011-04-26.

data item '_refine_ls_hydrogen_treatment' value 'CONSTR' was changed
to 'constr' in accordance with the
/home/saulius/struct/COD-crude-data/automatic-downloads/DataCite-retrospective/RSC/depositions/lib/dictionaries/cif_core.dic
dictionary named 'cif_core.dic' version 2.4.2 last updated on
2011-04-26.

data item '_symmetry_cell_setting' value 'MONOCLINIC' was changed to
'monoclinic' in accordance with the
/home/saulius/struct/COD-crude-data/automatic-downloads/DataCite-retrospective/RSC/depositions/lib/dictionaries/cif_core.dic
dictionary named 'cif_core.dic' version 2.4.2 last updated on
2011-04-26.

Automatic conversion script
Id: cif_fix_values 6909 2019-04-08 15:41:33Z antanas 
;
_cod_original_cell_volume 9538.9(18)
_cod_original_sg_symbol_H-M C2/c
_cod_original_formula_sum 'C50.50 H49 Cl I N3 O5'
_cod_database_code 1553957

loop_
_symmetry_equiv_pos_as_xyz
'x, y, z'
'-x, y, -z+1/2'
'x+1/2, y+1/2, z'
'-x+1/2, y+1/2, -z+1/2'
'-x, -y, -z'
'x, -y, z-1/2'
'-x+1/2, -y+1/2, -z'
'x+1/2, -y+1/2, z-1/2'

loop_
_atom_site_label
_atom_site_type_symbol
_atom_site_fract_x
_atom_site_fract_y
_atom_site_fract_z
_atom_site_U_iso_or_equiv
_atom_site_adp_type
_atom_site_occupancy
_atom_site_symmetry_multiplicity
_atom_site_calc_flag
_atom_site_refinement_flags
Cl1 Cl 0.02359(5) 0.69101(6) 0.32277(6) 0.0828(3) Uani 1 1 d .
C54 C 0.0000 0.6330(3) 0.2500 0.0704(14) Uani 1 2 d S
H54A H -0.0300 0.5986 0.2421 0.084 Uiso 0.50 1 calc PR
H54B H 0.0300 0.5986 0.2579 0.084 Uiso 0.50 1 calc PR
I1 I 0.030665(6) 0.470735(9) 0.408600(7) 0.03148(6) Uani 1 1 d .
O3 O 0.13742(6) 0.57944(9) 0.66991(7) 0.0289(3) Uani 1 1 d .
O2 O 0.16486(6) 0.29207(9) 0.67919(7) 0.0280(3) Uani 1 1 d .
N3 N 0.11517(7) 0.45597(9) 0.62415(8) 0.0217(3) Uani 1 1 d .
C37 C 0.16222(9) 0.51980(12) 0.57254(11) 0.0252(4) Uani 1 1 d .
O1 O 0.08818(7) 0.13388(10) 0.50879(8) 0.0390(4) Uani 1 1 d .
C30 C 0.12601(8) 0.50950(12) 0.67364(10) 0.0227(4) Uani 1 1 d .
C44 C -0.01682(8) 0.25659(11) 0.48819(10) 0.0233(4) Uani 1 1 d .
O5 O -0.17427(7) 0.18431(11) 0.43441(9) 0.0432(4) Uani 1 1 d .
N1 N 0.20988(8) 0.13090(12) 0.65066(9) 0.0338(4) Uani 1 1 d .
C38 C 0.20997(9) 0.47221(13) 0.60585(11) 0.0295(4) Uani 1 1 d .
H38 H 0.2100 0.4240 0.6256 0.035 Uiso 1 1 calc R
O4 O 0.30665(7) 0.58752(11) 0.58775(9) 0.0462(4) Uani 1 1 d .
C29 C 0.07994(8) 0.42592(12) 0.51070(10) 0.0226(4) Uani 1 1 d .
H29 H 0.1086 0.3904 0.5149 0.027 Uiso 1 1 calc R
C24 C 0.11962(8) 0.30204(12) 0.62404(10) 0.0234(4) Uani 1 1 d .
C27 C 0.03891(8) 0.28916(12) 0.50714(10) 0.0224(4) Uani 1 1 d .
H27 H 0.0407 0.2858 0.4674 0.027 Uiso 1 1 calc R
C31 C 0.12558(8) 0.48450(12) 0.73407(10) 0.0241(4) Uani 1 1 d .
N2 N 0.14843(8) 0.09888(11) 0.67112(9) 0.0325(4) Uani 1 1 d .
C23 C 0.09051(8) 0.25045(12) 0.56673(10) 0.0235(4) Uani 1 1 d .
C34 C 0.13189(10) 0.45646(15) 0.85321(12) 0.0365(5) Uani 1 1 d .
H34 H 0.1345 0.4471 0.8934 0.044 Uiso 1 1 calc R
C46 C -0.11652(9) 0.25017(14) 0.40419(11) 0.0314(5) Uani 1 1 d .
H46 H -0.1470 0.2622 0.3608 0.038 Uiso 1 1 calc R
C22 C 0.10846(8) 0.17461(12) 0.56127(10) 0.0268(4) Uani 1 1 d .
C32 C 0.14326(8) 0.41033(13) 0.76597(10) 0.0283(4) Uani 1 1 d .
H32 H 0.1532 0.3700 0.7477 0.034 Uiso 1 1 calc R
C26 C 0.04584(8) 0.37821(11) 0.52954(10) 0.0210(4) Uani 1 1 d .
H26 H 0.0100 0.4038 0.5128 0.025 Uiso 1 1 calc R
C35 C 0.11389(11) 0.53018(15) 0.82132(13) 0.0376(5) Uani 1 1 d .
H35 H 0.1036 0.5701 0.8396 0.045 Uiso 1 1 calc R
C36 C 0.11107(10) 0.54482(14) 0.76223(12) 0.0322(5) Uani 1 1 d .
H36 H 0.0995 0.5948 0.7413 0.039 Uiso 1 1 calc R
C41 C 0.21041(10) 0.61612(14) 0.54696(12) 0.0364(5) Uani 1 1 d .
H41 H 0.2103 0.6642 0.5271 0.044 Uiso 1 1 calc R
C48 C -0.07767(10) 0.19305(14) 0.51372(12) 0.0356(5) Uani 1 1 d .
H48 H -0.0822 0.1662 0.5445 0.043 Uiso 1 1 calc R
C45 C -0.06338(8) 0.27278(13) 0.42410(11) 0.0299(5) Uani 1 1 d .
H45 H -0.0589 0.2998 0.3933 0.036 Uiso 1 1 calc R
C33 C 0.14603(9) 0.39682(15) 0.82541(11) 0.0336(5) Uani 1 1 d .
H33 H 0.1576 0.3470 0.8466 0.040 Uiso 1 1 calc R
C39 C 0.25736(9) 0.49640(15) 0.60971(12) 0.0330(5) Uani 1 1 d .
H39 H 0.2891 0.4644 0.6319 0.040 Uiso 1 1 calc R
C47 C -0.12361(9) 0.20965(13) 0.44934(11) 0.0292(4) Uani 1 1 d .
C49 C -0.02491(9) 0.21606(14) 0.53287(11) 0.0311(5) Uani 1 1 d .
H49 H 0.0055 0.2042 0.5763 0.037 Uiso 1 1 calc R
C28 C 0.10886(8) 0.49287(12) 0.56332(10) 0.0232(4) Uani 1 1 d .
H28 H 0.0836 0.5389 0.5488 0.028 Uiso 1 1 calc R
C15 C 0.08126(10) 0.12193(13) 0.70101(12) 0.0336(5) Uani 1 1 d .
C40 C 0.25744(9) 0.56862(15) 0.58031(12) 0.0341(5) Uani 1 1 d .
C21 C 0.11778(12) 0.18519(16) 0.75175(13) 0.0443(6) Uani 1 1 d .
H21A H 0.1444 0.1602 0.7944 0.066 Uiso 1 1 calc R
H21B H 0.0953 0.2220 0.7575 0.066 Uiso 1 1 calc R
H21C H 0.1370 0.2138 0.7358 0.066 Uiso 1 1 calc R
C9 C 0.15562(9) 0.13634(13) 0.62691(11) 0.0287(4) Uani 1 1 d .
C12 C 0.01399(13) -0.00002(18) 0.61153(15) 0.0532(7) Uani 1 1 d .
H12 H -0.0084 -0.0409 0.5821 0.064 Uiso 1 1 calc R
C42 C 0.16315(10) 0.59116(13) 0.54346(12) 0.0325(5) Uani 1 1 d .
H42 H 0.1315 0.6232 0.5211 0.039 Uiso 1 1 calc R
C17 C 0.33327(12) 0.2081(2) 0.53703(15) 0.0616(9) Uani 1 1 d .
H17A H 0.3687 0.1818 0.5643 0.092 Uiso 1 1 calc R
H17B H 0.3388 0.2651 0.5382 0.092 Uiso 1 1 calc R
H17C H 0.3143 0.1894 0.4911 0.092 Uiso 1 1 calc R
C6 C 0.23783(9) 0.15455(15) 0.61858(11) 0.0348(5) Uani 1 1 d .
C18 C 0.19748(14) 0.02947(17) 0.54546(17) 0.0581(8) Uani 1 1 d .
H18A H 0.2014 0.0010 0.5133 0.087 Uiso 1 1 calc R
H18B H 0.1592 0.0441 0.5245 0.087 Uiso 1 1 calc R
H18C H 0.2093 -0.0044 0.5839 0.087 Uiso 1 1 calc R
C10 C 0.09582(10) 0.08073(14) 0.66235(12) 0.0340(5) Uani 1 1 d .
C8 C 0.19940(11) 0.07107(17) 0.72488(13) 0.0456(6) Uani 1 1 d .
H8 H 0.2060 0.0433 0.7626 0.055 Uiso 1 1 calc R
C14 C 0.03120(11) 0.10123(16) 0.69203(13) 0.0429(6) Uani 1 1 d .
H14 H 0.0202 0.1286 0.7166 0.051 Uiso 1 1 calc R
C11 C 0.06346(12) 0.01826(15) 0.61820(13) 0.0433(6) Uani 1 1 d .
C1 C 0.27374(9) 0.22001(16) 0.64426(11) 0.0371(5) Uani 1 1 d .
C5 C 0.23268(11) 0.10397(16) 0.56829(12) 0.0424(6) Uani 1 1 d .
C50 C -0.22032(10) 0.1925(2) 0.36603(14) 0.0565(8) Uani 1 1 d .
H50A H -0.2274 0.2484 0.3545 0.085 Uiso 1 1 calc R
H50B H -0.2526 0.1683 0.3606 0.085 Uiso 1 1 calc R
H50C H -0.2122 0.1662 0.3367 0.085 Uiso 1 1 calc R
C13 C -0.00300(12) 0.04088(17) 0.64750(15) 0.0501(7) Uani 1 1 d .
C2 C 0.30311(10) 0.23684(17) 0.61541(12) 0.0418(6) Uani 1 1 d .
H2 H 0.3265 0.2813 0.6306 0.050 Uiso 1 1 calc R
C19 C 0.08201(15) -0.03033(16) 0.58107(17) 0.0582(8) Uani 1 1 d .
H19A H 0.0812 0.0027 0.5475 0.087 Uiso 1 1 calc R
H19B H 0.0575 -0.0753 0.5593 0.087 Uiso 1 1 calc R
H19C H 0.1192 -0.0494 0.6127 0.087 Uiso 1 1 calc R
C3 C 0.29865(11) 0.18933(18) 0.56460(13) 0.0467(7) Uani 1 1 d .
C7 C 0.23736(11) 0.09152(17) 0.71261(13) 0.0461(6) Uani 1 1 d .
H7 H 0.2753 0.0812 0.7405 0.055 Uiso 1 1 calc R
C4 C 0.26351(11) 0.12428(18) 0.54219(13) 0.0479(7) Uani 1 1 d .
H4 H 0.2602 0.0924 0.5080 0.057 Uiso 1 1 calc R
C16 C 0.28377(10) 0.26911(18) 0.70342(13) 0.0456(6) Uani 1 1 d .
H16A H 0.3088 0.2408 0.7449 0.068 Uiso 1 1 calc R
H16B H 0.2491 0.2779 0.6987 0.068 Uiso 1 1 calc R
H16C H 0.2998 0.3199 0.7043 0.068 Uiso 1 1 calc R
C25 C 0.08442(8) 0.37940(11) 0.60724(10) 0.0212(4) Uani 1 1 d .
H25 H 0.0628 0.3772 0.6273 0.025 Uiso 1 1 calc R
C43 C 0.30799(13) 0.6608(2) 0.55786(17) 0.0608(8) Uani 1 1 d .
H43A H 0.2809 0.6589 0.5097 0.091 Uiso 1 1 calc R
H43B H 0.3443 0.6682 0.5669 0.091 Uiso 1 1 calc R
H43C H 0.2997 0.7048 0.5768 0.091 Uiso 1 1 calc R
C20 C -0.05682(15) 0.0196(2) 0.6401(2) 0.0752(11) Uani 1 1 d .
H20A H -0.0491 -0.0155 0.6763 0.113 Uiso 1 1 calc R
H20B H -0.0813 -0.0068 0.5974 0.113 Uiso 1 1 calc R
H20C H -0.0742 0.0678 0.6418 0.113 Uiso 1 1 calc R

loop_
_atom_site_aniso_label
_atom_site_aniso_U_11
_atom_site_aniso_U_22
_atom_site_aniso_U_33
_atom_site_aniso_U_23
_atom_site_aniso_U_13
_atom_site_aniso_U_12
Cl1 0.0938(7) 0.0675(6) 0.1002(7) 0.0091(5) 0.0627(6) 0.0226(5)
C54 0.040(2) 0.041(2) 0.100(4) 0.000 0.021(2) 0.000
I1 0.03042(8) 0.04231(10) 0.02139(8) 0.00501(6) 0.01438(6) 0.00039(6)
O3 0.0309(8) 0.0278(8) 0.0263(8) -0.0038(6) 0.0151(7) -0.0044(6)
O2 0.0232(7) 0.0347(8) 0.0205(7) -0.0013(6) 0.0089(6) 0.0064(6)
N3 0.0217(8) 0.0247(9) 0.0202(8) -0.0008(6) 0.0128(7) -0.0004(6)
C37 0.0253(10) 0.0284(11) 0.0243(10) -0.0052(8) 0.0155(9) -0.0032(8)
O1 0.0429(9) 0.0350(9) 0.0271(8) -0.0054(7) 0.0124(7) 0.0100(7)
C30 0.0161(9) 0.0302(11) 0.0201(10) -0.0017(8) 0.0090(8) 0.0003(7)
C44 0.0243(9) 0.0217(9) 0.0228(10) -0.0010(8) 0.0126(8) 0.0018(7)
O5 0.0304(9) 0.0602(11) 0.0429(10) 0.0008(8) 0.0230(8) -0.0080(8)
N1 0.0304(10) 0.0428(11) 0.0257(10) 0.0056(8) 0.0142(8) 0.0148(8)
C38 0.0269(10) 0.0343(12) 0.0274(11) -0.0019(9) 0.0153(9) -0.0022(9)
O4 0.0413(10) 0.0608(12) 0.0529(11) -0.0133(9) 0.0364(9) -0.0172(8)
C29 0.0203(9) 0.0280(10) 0.0188(10) 0.0007(7) 0.0106(8) 0.0018(7)
C24 0.0233(10) 0.0281(10) 0.0221(10) 0.0020(8) 0.0148(8) 0.0034(8)
C27 0.0219(9) 0.0257(10) 0.0201(10) -0.0003(7) 0.0121(8) 0.0022(7)
C31 0.0207(9) 0.0306(11) 0.0196(10) -0.0046(8) 0.0105(8) -0.0029(8)
N2 0.0339(10) 0.0346(10) 0.0271(10) 0.0047(8) 0.0160(8) 0.0120(8)
C23 0.0209(9) 0.0269(10) 0.0213(10) 0.0005(8) 0.0111(8) 0.0033(7)
C34 0.0336(12) 0.0552(15) 0.0268(12) -0.0042(10) 0.0207(10) -0.0037(10)
C46 0.0251(10) 0.0370(12) 0.0240(11) 0.0002(9) 0.0088(9) -0.0043(9)
C22 0.0260(10) 0.0289(11) 0.0226(10) 0.0001(8) 0.0119(9) 0.0048(8)
C32 0.0249(10) 0.0371(12) 0.0232(11) -0.0009(9) 0.0137(9) 0.0040(8)
C26 0.0195(9) 0.0243(10) 0.0203(10) 0.0007(7) 0.0119(8) 0.0035(7)
C35 0.0433(13) 0.0433(14) 0.0352(13) -0.0127(10) 0.0276(11) -0.0057(10)
C36 0.0348(12) 0.0319(12) 0.0317(12) -0.0069(9) 0.0197(10) -0.0033(9)
C41 0.0462(14) 0.0327(12) 0.0412(14) -0.0040(10) 0.0313(12) -0.0107(10)
C48 0.0358(12) 0.0446(14) 0.0347(13) 0.0087(10) 0.0249(11) 0.0023(10)
C45 0.0266(10) 0.0348(12) 0.0236(11) 0.0021(9) 0.0112(9) -0.0050(8)
C33 0.0304(11) 0.0447(13) 0.0255(11) 0.0062(9) 0.0156(10) 0.0062(9)
C39 0.0255(11) 0.0448(13) 0.0299(12) -0.0063(10) 0.0162(10) -0.0018(9)
C47 0.0265(10) 0.0316(11) 0.0333(12) -0.0054(9) 0.0191(10) -0.0039(8)
C49 0.0277(11) 0.0420(13) 0.0227(11) 0.0070(9) 0.0135(9) 0.0065(9)
C28 0.0229(10) 0.0264(10) 0.0207(10) 0.0014(8) 0.0125(8) 0.0023(8)
C15 0.0433(13) 0.0288(11) 0.0312(12) 0.0063(9) 0.0223(11) 0.0066(9)
C40 0.0327(12) 0.0454(14) 0.0329(12) -0.0156(10) 0.0238(10) -0.0149(10)
C21 0.0548(16) 0.0487(15) 0.0397(14) -0.0056(11) 0.0329(13) -0.0046(12)
C9 0.0303(11) 0.0295(11) 0.0234(11) -0.0010(8) 0.0133(9) 0.0095(8)
C12 0.0589(18) 0.0480(15) 0.0432(16) -0.0021(13) 0.0229(14) -0.0144(14)
C42 0.0360(12) 0.0299(11) 0.0355(12) -0.0003(9) 0.0226(11) -0.0001(9)
C17 0.0522(17) 0.099(2) 0.0476(17) 0.0198(16) 0.0364(15) 0.0332(17)
C6 0.0301(11) 0.0483(14) 0.0252(11) 0.0051(10) 0.0151(10) 0.0175(10)
C18 0.0625(19) 0.0550(18) 0.0587(19) -0.0165(14) 0.0353(16) 0.0124(14)
C10 0.0375(12) 0.0328(12) 0.0303(12) 0.0073(9) 0.0182(10) 0.0074(9)
C8 0.0422(14) 0.0577(17) 0.0320(13) 0.0166(12) 0.0180(12) 0.0204(12)
C14 0.0461(14) 0.0476(15) 0.0436(15) 0.0094(11) 0.0304(13) 0.0071(11)
C11 0.0531(16) 0.0357(14) 0.0367(14) 0.0011(10) 0.0226(13) 0.0020(11)
C1 0.0300(11) 0.0534(15) 0.0255(11) 0.0053(10) 0.0141(10) 0.0180(10)
C5 0.0408(13) 0.0516(15) 0.0321(13) 0.0004(11) 0.0188(11) 0.0207(11)
C50 0.0265(13) 0.090(2) 0.0475(17) -0.0086(15) 0.0178(12) -0.0173(13)
C13 0.0437(15) 0.0587(18) 0.0442(16) 0.0078(13) 0.0224(13) -0.0057(12)
C2 0.0338(12) 0.0577(16) 0.0338(13) 0.0074(11) 0.0189(11) 0.0134(11)
C19 0.081(2) 0.0388(15) 0.0576(19) -0.0117(13) 0.0409(18) -0.0035(14)
C3 0.0392(14) 0.0729(19) 0.0317(13) 0.0159(12) 0.0222(12) 0.0284(13)
C7 0.0366(13) 0.0640(17) 0.0311(13) 0.0171(12) 0.0149(11) 0.0267(12)
C4 0.0454(15) 0.0683(18) 0.0310(13) 0.0002(12) 0.0221(12) 0.0251(14)
C16 0.0348(13) 0.0649(18) 0.0366(14) -0.0104(12) 0.0198(11) 0.0028(12)
C25 0.0188(9) 0.0242(10) 0.0200(10) -0.0014(7) 0.0105(8) 0.0008(7)
C43 0.0613(19) 0.075(2) 0.074(2) -0.0026(16) 0.0547(18) -0.0206(16)
C20 0.054(2) 0.095(3) 0.074(2) 0.0067(19) 0.0345(19) -0.0181(18)

loop_
_atom_type_symbol
_atom_type_description
_atom_type_scat_dispersion_real
_atom_type_scat_dispersion_imag
_atom_type_scat_source
C C 0.0033 0.0016 'International Tables Vol C Tables 4.2.6.8 and 6.1.1.4'
H H 0.0000 0.0000 'International Tables Vol C Tables 4.2.6.8 and 6.1.1.4'
N N 0.0061 0.0033 'International Tables Vol C Tables 4.2.6.8 and 6.1.1.4'
O O 0.0106 0.0060 'International Tables Vol C Tables 4.2.6.8 and 6.1.1.4'
I I -0.4742 1.8119 'International Tables Vol C Tables 4.2.6.8 and 6.1.1.4'
Cl Cl 0.1484 0.1585 'International Tables Vol C Tables 4.2.6.8 and 6.1.1.4'

loop_
_geom_angle_atom_site_label_1
_geom_angle_atom_site_label_2
_geom_angle_atom_site_label_3
_geom_angle
_geom_angle_site_symmetry_1
_geom_angle_site_symmetry_3
Cl1 C54 Cl1 113.1(2) . 2
Cl1 C54 H54A 109.0 . .
Cl1 C54 H54A 109.0 2 .
Cl1 C54 H54B 109.0 . .
Cl1 C54 H54B 109.0 2 .
H54A C54 H54B 107.8 . .
C30 N3 C25 127.51(16) . .
C30 N3 C28 114.47(16) . .
C25 N3 C28 111.48(15) . .
C42 C37 C38 118.66(19) . .
C42 C37 C28 119.39(19) . .
C38 C37 C28 121.81(19) . .
O3 C30 N3 119.78(18) . .
O3 C30 C31 118.63(18) . .
N3 C30 C31 121.57(18) . .
C45 C44 C49 117.35(19) . .
C45 C44 C27 118.52(18) . .
C49 C44 C27 123.97(18) . .
C47 O5 C50 116.77(18) . .
C9 N1 C7 108.48(19) . .
C9 N1 C6 129.20(18) . .
C7 N1 C6 122.16(19) . .
C39 C38 C37 120.4(2) . .
C39 C38 H38 119.8 . .
C37 C38 H38 119.8 . .
C40 O4 C43 116.8(2) . .
C26 C29 C28 106.71(15) . .
C26 C29 I1 112.68(12) . .
C28 C29 I1 112.66(13) . .
C26 C29 H29 108.2 . .
C28 C29 H29 108.2 . .
I1 C29 H29 108.2 . .
O2 C24 C23 129.85(18) . .
O2 C24 C25 122.47(17) . .
C23 C24 C25 107.67(16) . .
C23 C27 C44 117.18(17) . .
C23 C27 C26 102.47(15) . .
C44 C27 C26 110.79(15) . .
C23 C27 H27 108.7 . .
C44 C27 H27 108.7 . .
C26 C27 H27 108.7 . .
C32 C31 C36 119.64(19) . .
C32 C31 C30 124.74(18) . .
C36 C31 C30 115.32(19) . .
C9 N2 C8 109.0(2) . .
C9 N2 C10 126.93(18) . .
C8 N2 C10 123.7(2) . .
C22 C23 C24 125.64(18) . .
C22 C23 C27 121.45(18) . .
C24 C23 C27 112.67(17) . .
C33 C34 C35 119.9(2) . .
C33 C34 H34 120.1 . .
C35 C34 H34 120.1 . .
C47 C46 C45 119.4(2) . .
C47 C46 H46 120.3 . .
C45 C46 H46 120.3 . .
O1 C22 C23 126.53(19) . .
O1 C22 C9 116.70(18) . .
C23 C22 C9 116.68(18) . .
C31 C32 C33 119.5(2) . .
C31 C32 H32 120.2 . .
C33 C32 H32 120.2 . .
C29 C26 C25 101.20(15) . .
C29 C26 C27 112.19(15) . .
C25 C26 C27 107.06(15) . .
C29 C26 H26 111.9 . .
C25 C26 H26 111.9 . .
C27 C26 H26 111.9 . .
C34 C35 C36 120.2(2) . .
C34 C35 H35 119.9 . .
C36 C35 H35 119.9 . .
C35 C36 C31 120.0(2) . .
C35 C36 H36 120.0 . .
C31 C36 H36 120.0 . .
C40 C41 C42 119.2(2) . .
C40 C41 H41 120.4 . .
C42 C41 H41 120.4 . .
C47 C48 C49 120.7(2) . .
C47 C48 H48 119.7 . .
C49 C48 H48 119.7 . .
C44 C45 C46 122.3(2) . .
C44 C45 H45 118.9 . .
C46 C45 H45 118.9 . .
C34 C33 C32 120.7(2) . .
C34 C33 H33 119.6 . .
C32 C33 H33 119.6 . .
C38 C39 C40 120.0(2) . .
C38 C39 H39 120.0 . .
C40 C39 H39 120.0 . .
O5 C47 C46 123.8(2) . .
O5 C47 C48 116.9(2) . .
C46 C47 C48 119.27(19) . .
C48 C49 C44 121.0(2) . .
C48 C49 H49 119.5 . .
C44 C49 H49 119.5 . .
N3 C28 C37 115.32(16) . .
N3 C28 C29 102.01(15) . .
C37 C28 C29 112.51(16) . .
N3 C28 H28 108.9 . .
C37 C28 H28 108.9 . .
C29 C28 H28 108.9 . .
C14 C15 C10 117.2(2) . .
C14 C15 C21 120.2(2) . .
C10 C15 C21 122.6(2) . .
O4 C40 C41 124.4(2) . .
O4 C40 C39 115.4(2) . .
C41 C40 C39 120.2(2) . .
C15 C21 H21A 109.5 . .
C15 C21 H21B 109.5 . .
H21A C21 H21B 109.5 . .
C15 C21 H21C 109.5 . .
H21A C21 H21C 109.5 . .
H21B C21 H21C 109.5 . .
N2 C9 N1 107.59(18) . .
N2 C9 C22 123.70(19) . .
N1 C9 C22 128.7(2) . .
C13 C12 C11 121.9(3) . .
C13 C12 H12 119.1 . .
C11 C12 H12 119.1 . .
C37 C42 C41 121.5(2) . .
C37 C42 H42 119.2 . .
C41 C42 H42 119.2 . .
C3 C17 H17A 109.5 . .
C3 C17 H17B 109.5 . .
H17A C17 H17B 109.5 . .
C3 C17 H17C 109.5 . .
H17A C17 H17C 109.5 . .
H17B C17 H17C 109.5 . .
C1 C6 C5 122.7(2) . .
C1 C6 N1 119.1(2) . .
C5 C6 N1 117.8(2) . .
C5 C18 H18A 109.5 . .
C5 C18 H18B 109.5 . .
H18A C18 H18B 109.5 . .
C5 C18 H18C 109.5 . .
H18A C18 H18C 109.5 . .
H18B C18 H18C 109.5 . .
C15 C10 C11 122.5(2) . .
C15 C10 N2 119.3(2) . .
C11 C10 N2 118.0(2) . .
C7 C8 N2 107.4(2) . .
C7 C8 H8 126.3 . .
N2 C8 H8 126.3 . .
C15 C14 C13 122.2(2) . .
C15 C14 H14 118.9 . .
C13 C14 H14 118.9 . .
C12 C11 C10 117.6(2) . .
C12 C11 C19 120.3(3) . .
C10 C11 C19 122.0(3) . .
C6 C1 C2 117.2(2) . .
C6 C1 C16 122.6(2) . .
C2 C1 C16 120.1(2) . .
C4 C5 C6 116.8(3) . .
C4 C5 C18 121.2(2) . .
C6 C5 C18 122.0(2) . .
O5 C50 H50A 109.5 . .
O5 C50 H50B 109.5 . .
H50A C50 H50B 109.5 . .
O5 C50 H50C 109.5 . .
H50A C50 H50C 109.5 . .
H50B C50 H50C 109.5 . .
C12 C13 C14 118.5(3) . .
C12 C13 C20 121.2(3) . .
C14 C13 C20 120.4(3) . .
C3 C2 C1 122.2(3) . .
C3 C2 H2 118.9 . .
C1 C2 H2 118.9 . .
C11 C19 H19A 109.5 . .
C11 C19 H19B 109.5 . .
H19A C19 H19B 109.5 . .
C11 C19 H19C 109.5 . .
H19A C19 H19C 109.5 . .
H19B C19 H19C 109.5 . .
C4 C3 C2 118.2(2) . .
C4 C3 C17 121.7(3) . .
C2 C3 C17 120.1(3) . .
C8 C7 N1 107.6(2) . .
C8 C7 H7 126.2 . .
N1 C7 H7 126.2 . .
C3 C4 C5 122.9(2) . .
C3 C4 H4 118.5 . .
C5 C4 H4 118.5 . .
C1 C16 H16A 109.5 . .
C1 C16 H16B 109.5 . .
H16A C16 H16B 109.5 . .
C1 C16 H16C 109.5 . .
H16A C16 H16C 109.5 . .
H16B C16 H16C 109.5 . .
N3 C25 C26 105.07(15) . .
N3 C25 C24 115.84(15) . .
C26 C25 C24 103.27(15) . .
N3 C25 H25 110.7 . .
C26 C25 H25 110.7 . .
C24 C25 H25 110.7 . .
O4 C43 H43A 109.5 . .
O4 C43 H43B 109.5 . .
H43A C43 H43B 109.5 . .
O4 C43 H43C 109.5 . .
H43A C43 H43C 109.5 . .
H43B C43 H43C 109.5 . .
C13 C20 H20A 109.5 . .
C13 C20 H20B 109.5 . .
H20A C20 H20B 109.5 . .
C13 C20 H20C 109.5 . .
H20A C20 H20C 109.5 . .
H20B C20 H20C 109.5 . .

loop_
_geom_bond_atom_site_label_1
_geom_bond_atom_site_label_2
_geom_bond_distance
_geom_bond_site_symmetry_2
Cl1 C54 1.754(3) .
C54 Cl1 1.754(3) 2
C54 H54A 0.9700 .
C54 H54B 0.9700 .
I1 C29 2.1474(19) .
O3 C30 1.227(2) .
O2 C24 1.241(2) .
N3 C30 1.366(2) .
N3 C25 1.477(2) .
N3 C28 1.488(2) .
C37 C42 1.383(3) .
C37 C38 1.395(3) .
C37 C28 1.507(3) .
O1 C22 1.242(2) .
C30 C31 1.506(3) .
C44 C45 1.383(3) .
C44 C49 1.388(3) .
C44 C27 1.516(3) .
O5 C47 1.373(2) .
O5 C50 1.419(3) .
N1 C9 1.346(3) .
N1 C7 1.386(3) .
N1 C6 1.448(3) .
C38 C39 1.388(3) .
C38 H38 0.9300 .
O4 C40 1.375(3) .
O4 C43 1.425(3) .
C29 C26 1.522(3) .
C29 C28 1.528(3) .
C29 H29 0.9800 .
C24 C23 1.421(3) .
C24 C25 1.551(3) .
C27 C23 1.512(3) .
C27 C26 1.550(3) .
C27 H27 0.9800 .
C31 C32 1.388(3) .
C31 C36 1.398(3) .
N2 C9 1.338(3) .
N2 C8 1.385(3) .
N2 C10 1.454(3) .
C23 C22 1.400(3) .
C34 C33 1.379(3) .
C34 C35 1.382(3) .
C34 H34 0.9300 .
C46 C47 1.380(3) .
C46 C45 1.389(3) .
C46 H46 0.9300 .
C22 C9 1.524(3) .
C32 C33 1.391(3) .
C32 H32 0.9300 .
C26 C25 1.534(3) .
C26 H26 0.9800 .
C35 C36 1.386(3) .
C35 H35 0.9300 .
C36 H36 0.9300 .
C41 C40 1.380(3) .
C41 C42 1.392(3) .
C41 H41 0.9300 .
C48 C47 1.382(3) .
C48 C49 1.386(3) .
C48 H48 0.9300 .
C45 H45 0.9300 .
C33 H33 0.9300 .
C39 C40 1.392(3) .
C39 H39 0.9300 .
C49 H49 0.9300 .
C28 H28 0.9800 .
C15 C14 1.390(3) .
C15 C10 1.392(3) .
C15 C21 1.502(3) .
C21 H21A 0.9600 .
C21 H21B 0.9600 .
C21 H21C 0.9600 .
C12 C13 1.385(4) .
C12 C11 1.389(4) .
C12 H12 0.9300 .
C42 H42 0.9300 .
C17 C3 1.512(4) .
C17 H17A 0.9600 .
C17 H17B 0.9600 .
C17 H17C 0.9600 .
C6 C1 1.391(4) .
C6 C5 1.402(3) .
C18 C5 1.502(4) .
C18 H18A 0.9600 .
C18 H18B 0.9600 .
C18 H18C 0.9600 .
C10 C11 1.400(3) .
C8 C7 1.335(4) .
C8 H8 0.9300 .
C14 C13 1.392(4) .
C14 H14 0.9300 .
C11 C19 1.505(4) .
C1 C2 1.393(3) .
C1 C16 1.510(3) .
C5 C4 1.390(4) .
C50 H50A 0.9600 .
C50 H50B 0.9600 .
C50 H50C 0.9600 .
C13 C20 1.514(4) .
C2 C3 1.390(4) .
C2 H2 0.9300 .
C19 H19A 0.9600 .
C19 H19B 0.9600 .
C19 H19C 0.9600 .
C3 C4 1.374(4) .
C7 H7 0.9300 .
C4 H4 0.9300 .
C16 H16A 0.9600 .
C16 H16B 0.9600 .
C16 H16C 0.9600 .
C25 H25 0.9800 .
C43 H43A 0.9600 .
C43 H43B 0.9600 .
C43 H43C 0.9600 .
C20 H20A 0.9600 .
C20 H20B 0.9600 .
C20 H20C 0.9600 .

loop_
_platon_squeeze_void_nr
_platon_squeeze_void_average_x
_platon_squeeze_void_average_y
_platon_squeeze_void_average_z
_platon_squeeze_void_volume
_platon_squeeze_void_count_electrons
1 0.000 0.194 0.250 243.1 45.3
2 0.155 0.093 0.414 7.4 -0.3
3 0.500 0.306 0.750 242.1 45.5
4 0.845 0.093 0.086 6.4 -0.2
5 0.345 0.406 0.586 6.7 -0.3
6 0.655 0.406 0.914 7.7 -0.2
7 0.500 0.694 0.250 243.1 45.3
8 0.000 0.806 0.750 242.1 45.5
9 0.345 0.593 0.086 6.4 -0.2
10 0.655 0.593 0.414 7.4 -0.3
11 0.155 0.906 0.914 7.7 -0.2
12 0.845 0.906 0.586 6.7 -0.3
